data_7705583
loop_
_publ_author_name
'Kong, Ming'
'Feng, Xin'
'Li, Jing'
'Hu, Zhao-Bo'
'Wang, Jia'
'Song, Xiao-Jiao'
'Jing, Zhao-Yang'
'Zhang, Yi-Quan'
'Song, You'

_publ_section_title
;
 Structurally modulated single-ion magnets of mononuclear \b-diketone
 dysprosium(III) complexes.
;
_journal_issue 42
_journal_name_full 'Dalton transactions (Cambridge, England : 2003)'
_journal_page_first 14931
_journal_page_last 14940
_journal_paper_doi 10.1039/d0dt02864a
_journal_volume 49
_journal_year 2020
_chemical_formula_sum 'C59 H42 Dy F9 N4 O9 S3'
_chemical_formula_weight 1380.65
_space_group_IT_number 14
_space_group_name_Hall '-P 2ybc'
_space_group_name_H-M_alt 'P 1 21/c 1'
_symmetry_cell_setting monoclinic
_symmetry_space_group_name_H-M 'P 1 21/c 1'
_atom_sites_solution_hydrogens geom
_atom_sites_solution_primary direct
_atom_sites_solution_secondary difmap
_audit_creation_method SHELXL-97
_audit_update_record
;
2020-04-01 deposited with the CCDC.	2020-10-05 downloaded from the CCDC.
;
_cell_angle_alpha 90.00
_cell_angle_beta 102.3810(10)
_cell_angle_gamma 90.00
_cell_formula_units_Z 4
_cell_length_a 10.6671(2)
_cell_length_b 25.8281(6)
_cell_length_c 20.6774(4)
_cell_measurement_reflns_used 9994
_cell_measurement_temperature 193(2)
_cell_measurement_theta_max 51.60
_cell_measurement_theta_min 2.42
_cell_volume 5564.4(2)
_computing_cell_refinement 'Bruker SMART'
_computing_data_collection 'Bruker SMART'
_computing_data_reduction 'Bruker SAINT'
_computing_molecular_graphics 'Bruker SHELXTL'
_computing_publication_material 'Bruker SHELXTL'
_computing_structure_refinement 'SHELXL-97 (Sheldrick, 1997)'
_computing_structure_solution 'SHELXS-97 (Sheldrick, 1990)'
_diffrn_ambient_temperature 193(2)
_diffrn_measured_fraction_theta_full 1.000
_diffrn_measured_fraction_theta_max 1.000
_diffrn_measurement_device_type 'CCD area detector'
_diffrn_measurement_method 'phi and omega scans'
_diffrn_radiation_monochromator graphite
_diffrn_radiation_source 'fine-focus sealed tube'
_diffrn_radiation_type MoK\a
_diffrn_radiation_wavelength 0.71073
_diffrn_reflns_av_R_equivalents 0.0762
_diffrn_reflns_av_sigmaI/netI 0.0742
_diffrn_reflns_limit_h_max 12
_diffrn_reflns_limit_h_min -12
_diffrn_reflns_limit_k_max 30
_diffrn_reflns_limit_k_min -30
_diffrn_reflns_limit_l_max 24
_diffrn_reflns_limit_l_min -23
_diffrn_reflns_number 43760
_diffrn_reflns_theta_full 25.00
_diffrn_reflns_theta_max 25.00
_diffrn_reflns_theta_min 1.28
_exptl_absorpt_coefficient_mu 1.548
_exptl_absorpt_correction_T_max 0.7471
_exptl_absorpt_correction_T_min 0.6538
_exptl_absorpt_correction_type multi-scan
_exptl_absorpt_process_details sadabs
_exptl_crystal_colour yellow
_exptl_crystal_density_diffrn 1.648
_exptl_crystal_density_method 'not measured'
_exptl_crystal_description block
_exptl_crystal_F_000 2764
_exptl_crystal_size_max 0.30
_exptl_crystal_size_mid 0.20
_exptl_crystal_size_min 0.20
_refine_diff_density_max 0.848
_refine_diff_density_min -1.513
_refine_diff_density_rms 0.109
_refine_ls_extinction_method none
_refine_ls_goodness_of_fit_ref 1.056
_refine_ls_hydrogen_treatment mixed
_refine_ls_matrix_type full
_refine_ls_number_parameters 776
_refine_ls_number_reflns 9794
_refine_ls_number_restraints 4
_refine_ls_restrained_S_all 1.057
_refine_ls_R_factor_all 0.1113
_refine_ls_R_factor_gt 0.0656
_refine_ls_shift/su_max 0.007
_refine_ls_shift/su_mean 0.000
_refine_ls_structure_factor_coef Fsqd
_refine_ls_weighting_details 'calc w=1/[\s^2^(Fo^2^)+(0.0889P)^2^+9.0487P] where P=(Fo^2^+2Fc^2^)/3'
_refine_ls_weighting_scheme calc
_refine_ls_wR_factor_gt 0.1698
_refine_ls_wR_factor_ref 0.1850
_reflns_number_gt 6161
_reflns_number_total 9794
_reflns_threshold_expression >2sigma(I)
_cod_data_source_file d0dt02864a2.cif
_cod_data_source_block m
_cod_depositor_comments
;
The following automatic conversions were performed:

data item '_symmetry_cell_setting' value 'Monoclinic' was changed to
'monoclinic' in accordance with the
/home/data/users/saulius/crontab/automatic-downloads/rss-feeds/RSC/lib/dictionaries/cif_core.dic
dictionary named 'cif_core.dic' version 2.4.2 last updated on
2011-04-26.

Automatic conversion script
Id: cif_fix_values 7556 2019-12-06 15:28:31Z antanas 

 Adding full bibliography for 7705582--7705586.cif.
;
_cod_original_sg_symbol_H-M 'P2(1)/c  '
_cod_database_code 7705583

loop_
_symmetry_equiv_pos_as_xyz
'x, y, z'
'-x, y+1/2, -z+1/2'
'-x, -y, -z'
'x, -y-1/2, z-1/2'

loop_
_atom_site_label
_atom_site_type_symbol
_atom_site_fract_x
_atom_site_fract_y
_atom_site_fract_z
_atom_site_U_iso_or_equiv
_atom_site_adp_type
_atom_site_occupancy
_atom_site_symmetry_multiplicity
_atom_site_calc_flag
_atom_site_refinement_flags
_atom_site_disorder_assembly
_atom_site_disorder_group
C1 C 0.8899(12) 0.0277(4) 1.2294(5) 0.082(3) Uani 1 1 d . . .
H1 H 0.8795 0.0469 1.1894 0.098 Uiso 1 1 calc R . .
C2 C 1.0103(12) 0.0219(5) 1.2689(7) 0.102(4) Uani 1 1 d . . .
H2 H 1.0832 0.0363 1.2559 0.122 Uiso 1 1 calc R . .
C3 C 1.0248(13) -0.0059(5) 1.3298(6) 0.088(3) Uani 1 1 d . . .
H3 H 1.1079 -0.0103 1.3570 0.106 Uiso 1 1 calc R . .
C4 C 0.9250(13) -0.0253(4) 1.3485(5) 0.084(3) Uani 1 1 d . . .
H4 H 0.9382 -0.0434 1.3894 0.101 Uiso 1 1 calc R . .
C5 C 0.8005(10) -0.0207(3) 1.3113(4) 0.064(2) Uani 1 1 d . . .
C6 C 0.7785(10) 0.0049(3) 1.2482(4) 0.059(2) Uani 1 1 d . . .
C7 C 0.6554(9) 0.0093(3) 1.2098(4) 0.056(2) Uani 1 1 d . . .
C8 C 0.5513(10) -0.0098(4) 1.2344(4) 0.063(2) Uani 1 1 d . . .
C9 C 0.5714(11) -0.0319(3) 1.2996(5) 0.068(3) Uani 1 1 d . . .
C10 C 0.6970(11) -0.0386(3) 1.3345(4) 0.066(3) Uani 1 1 d . . .
H10 H 0.7118 -0.0561 1.3759 0.079 Uiso 1 1 calc R . .
C11 C 0.4703(14) -0.0467(4) 1.3269(6) 0.084(3) Uani 1 1 d . . .
H11 H 0.4864 -0.0599 1.3708 0.101 Uiso 1 1 calc R . .
C12 C 0.3492(15) -0.0427(4) 1.2923(7) 0.098(4) Uani 1 1 d . . .
H12 H 0.2809 -0.0531 1.3122 0.117 Uiso 1 1 calc R . .
C13 C 0.3205(12) -0.0231(4) 1.2261(6) 0.092(3) Uani 1 1 d . . .
H13 H 0.2345 -0.0210 1.2016 0.110 Uiso 1 1 calc R . .
C14 C 0.4214(11) -0.0075(4) 1.1993(5) 0.075(3) Uani 1 1 d . . .
H14 H 0.4035 0.0053 1.1552 0.090 Uiso 1 1 calc R . .
C15 C 0.6321(10) 0.0353(3) 1.1436(4) 0.062(2) Uani 1 1 d . . .
C16 C 0.6821(10) 0.0157(4) 1.0908(4) 0.066(2) Uani 1 1 d . . .
H16 H 0.7358 -0.0141 1.0976 0.079 Uiso 1 1 calc R . .
C17 C 0.6544(11) 0.0390(4) 1.0294(4) 0.073(3) Uani 1 1 d . . .
H17 H 0.6916 0.0261 0.9948 0.088 Uiso 1 1 calc R . .
C18 C 0.5730(10) 0.0808(4) 1.0182(4) 0.070(3) Uani 1 1 d . . .
C19 C 0.5257(11) 0.1016(4) 1.0701(4) 0.083(3) Uani 1 1 d . . .
H19 H 0.4752 0.1322 1.0633 0.100 Uiso 1 1 calc R . .
C20 C 0.5514(11) 0.0784(3) 1.1311(4) 0.075(3) Uani 1 1 d . . .
H20 H 0.5139 0.0917 1.1653 0.090 Uiso 1 1 calc R . .
C21 C 0.5258(12) 0.1035(3) 0.9516(4) 0.070(3) Uani 1 1 d . . .
C22 C 0.4020(10) 0.1277(3) 0.8619(4) 0.054(2) Uani 1 1 d . . .
C23 C 0.5214(10) 0.1322(3) 0.8513(4) 0.058(2) Uani 1 1 d . . .
C24 C 0.5505(9) 0.1503(3) 0.7899(4) 0.054(2) Uani 1 1 d . . .
C25 C 0.6714(10) 0.1578(3) 0.7771(4) 0.062(2) Uani 1 1 d . . .
H25 H 0.7462 0.1508 0.8102 0.075 Uiso 1 1 calc R . .
C26 C 0.6814(9) 0.1754(4) 0.7161(4) 0.062(2) Uani 1 1 d . . .
H26 H 0.7631 0.1823 0.7066 0.075 Uiso 1 1 calc R . .
C27 C 0.5703(10) 0.1831(3) 0.6685(4) 0.063(2) Uani 1 1 d . . .
H27 H 0.5794 0.1939 0.6258 0.075 Uiso 1 1 calc R . .
C28 C 0.4391(9) 0.1615(3) 0.7388(4) 0.055(2) Uani 1 1 d . . .
C29 C 0.3109(8) 0.1560(3) 0.7499(4) 0.049(2) Uani 1 1 d . . .
C30 C 0.2908(10) 0.1378(3) 0.8114(4) 0.061(2) Uani 1 1 d . . .
C31 C 0.1656(10) 0.1307(3) 0.8168(4) 0.065(3) Uani 1 1 d . . .
H31 H 0.1481 0.1184 0.8573 0.078 Uiso 1 1 calc R . .
C32 C 0.0688(10) 0.1407(3) 0.7659(5) 0.065(3) Uani 1 1 d . . .
H32 H -0.0174 0.1346 0.7694 0.078 Uiso 1 1 calc R . .
C33 C 0.0961(10) 0.1603(3) 0.7071(4) 0.062(2) Uani 1 1 d . . .
H33 H 0.0263 0.1681 0.6714 0.074 Uiso 1 1 calc R . .
C34 C -0.0324(9) 0.3166(4) 0.6725(4) 0.065(2) Uani 1 1 d . . .
C35 C 0.1039(8) 0.2988(3) 0.6676(4) 0.049(2) Uani 1 1 d . . .
C36 C 0.2059(9) 0.3212(4) 0.7051(4) 0.059(2) Uani 1 1 d . . .
H36 H 0.1931 0.3469 0.7359 0.071 Uiso 1 1 calc R . .
C37 C 0.3314(8) 0.3086(3) 0.7011(4) 0.050(2) Uani 1 1 d . . .
C38 C 0.4480(8) 0.3337(3) 0.7434(4) 0.054(2) Uani 1 1 d . . .
C39 C 0.4492(9) 0.3768(3) 0.7879(4) 0.055(2) Uani 1 1 d . . .
H39 H 0.3767 0.3941 0.7973 0.066 Uiso 1 1 calc R . .
C40 C 0.5813(11) 0.3882(4) 0.8150(4) 0.080(3) Uani 1 1 d . . .
H40 H 0.6076 0.4157 0.8454 0.096 Uiso 1 1 calc R . .
C41 C 0.6651(11) 0.3570(4) 0.7942(5) 0.076(3) Uani 1 1 d . . .
H41 H 0.7555 0.3600 0.8087 0.092 Uiso 1 1 calc R . .
C42 C 0.3303(9) 0.0856(5) 0.4501(5) 0.067(3) Uani 1 1 d . . .
C43 C 0.2495(8) 0.1123(3) 0.4941(4) 0.053(2) Uani 1 1 d . . .
C44 C 0.1190(8) 0.1035(3) 0.4810(4) 0.053(2) Uani 1 1 d . . .
H44 H 0.0828 0.0823 0.4442 0.064 Uiso 1 1 calc R . .
C45 C 0.0376(8) 0.1239(3) 0.5188(4) 0.053(2) Uani 1 1 d . . .
C46 C -0.0938(8) 0.1070(3) 0.5118(4) 0.054(2) Uani 1 1 d . . .
C47 C -0.1595(7) 0.0639(3) 0.4703(3) 0.0450(18) Uani 1 1 d U . .
H47 H -0.1239 0.0420 0.4419 0.054 Uiso 1 1 calc R . .
C48 C -0.2846(9) 0.0621(4) 0.4813(4) 0.070(3) Uani 1 1 d U . .
H48 H -0.3469 0.0382 0.4592 0.084 Uiso 1 1 calc R . .
C49 C -0.3108(9) 0.0972(5) 0.5263(5) 0.080(3) Uani 1 1 d . . .
H49 H -0.3921 0.0998 0.5379 0.096 Uiso 1 1 calc R . .
C50 C 0.0767(10) 0.2398(4) 0.3760(4) 0.062(2) Uani 1 1 d . . .
C51 C 0.1883(8) 0.2391(3) 0.4362(4) 0.050(2) Uani 1 1 d . . .
C52 C 0.3118(8) 0.2411(3) 0.4280(4) 0.054(2) Uani 1 1 d . . .
H52 H 0.3262 0.2401 0.3843 0.065 Uiso 1 1 calc R . .
C53 C 0.4198(8) 0.2444(3) 0.4817(4) 0.0476(19) Uani 1 1 d . . .
C54 C 0.5474(8) 0.2504(3) 0.4684(4) 0.052(2) Uani 1 1 d . . .
C55 C 0.5905(8) 0.2425(4) 0.4097(4) 0.058(2) Uani 1 1 d . . .
H55 H 0.5357 0.2338 0.3686 0.070 Uiso 1 1 calc R . .
C56 C 0.7213(9) 0.2490(4) 0.4183(5) 0.075(3) Uani 1 1 d . . .
H56 H 0.7670 0.2443 0.3840 0.090 Uiso 1 1 calc R . .
C57 C 0.7786(9) 0.2630(4) 0.4821(5) 0.073(3) Uani 1 1 d . . .
H57 H 0.8680 0.2692 0.4966 0.087 Uiso 1 1 calc R . .
C58 C 0.0413(16) 0.0379(8) 0.0927(8) 0.184(9) Uani 1 1 d . . .
H58A H 0.0803 0.0596 0.1305 0.276 Uiso 1 1 calc R . .
H58B H -0.0071 0.0097 0.1077 0.276 Uiso 1 1 calc R . .
H58C H -0.0168 0.0589 0.0599 0.276 Uiso 1 1 calc R . .
C59 C 0.1914(16) 0.1388(5) 0.0244(8) 0.138(6) Uani 1 1 d . . .
H59A H 0.2125 0.1303 0.0717 0.206 Uiso 1 1 calc R . .
H59B H 0.1038 0.1525 0.0126 0.206 Uiso 1 1 calc R . .
H59C H 0.2517 0.1648 0.0149 0.206 Uiso 1 1 calc R . .
Dy1 Dy 0.25518(4) 0.210738(17) 0.594564(18) 0.05530(17) Uani 1 1 d . . .
F1 F -0.0319(5) 0.3481(2) 0.7229(3) 0.0841(16) Uani 1 1 d . . .
F2 F -0.1030(6) 0.2756(2) 0.6823(3) 0.0856(17) Uani 1 1 d . . .
F3 F -0.0942(5) 0.3392(2) 0.6181(3) 0.0867(17) Uani 1 1 d . . .
F4 F 0.4031(6) 0.0490(2) 0.4844(4) 0.0968(19) Uani 1 1 d . . .
F5 F 0.4106(5) 0.1187(2) 0.4328(2) 0.0775(15) Uani 1 1 d . . .
F6 F 0.2630(6) 0.0667(4) 0.3956(3) 0.136(3) Uani 1 1 d . . .
F7 F 0.0059(6) 0.1973(2) 0.3744(3) 0.0870(17) Uani 1 1 d . . .
F8 F 0.0015(5) 0.2794(2) 0.3764(2) 0.0733(15) Uani 1 1 d . . .
F9 F 0.1165(5) 0.2419(2) 0.3181(2) 0.0743(15) Uani 1 1 d . . .
N1 N 0.6045(8) 0.1164(3) 0.9089(3) 0.067(2) Uani 1 1 d . . .
H1A H 0.6888 0.1148 0.9166 0.080 Uiso 1 1 calc R . .
N2 N 0.4029(9) 0.1103(3) 0.9250(3) 0.065(2) Uani 1 1 d . . .
N3 N 0.4527(7) 0.1767(2) 0.6776(3) 0.0462(16) Uani 1 1 d . . .
N4 N 0.2113(7) 0.1683(3) 0.6991(3) 0.0546(18) Uani 1 1 d . . .
O1 O 0.0988(5) 0.2641(2) 0.6215(3) 0.0555(14) Uani 1 1 d . . .
O2 O 0.3578(5) 0.2764(2) 0.6606(3) 0.0541(14) Uani 1 1 d . . .
O3 O 0.3149(5) 0.1391(2) 0.5391(2) 0.0517(14) Uani 1 1 d . . .
O4 O 0.0759(5) 0.1576(2) 0.5645(3) 0.0588(15) Uani 1 1 d . . .
O5 O 0.4112(5) 0.2438(2) 0.5418(2) 0.0527(14) Uani 1 1 d . . .
O6 O 0.1486(5) 0.2373(2) 0.4901(2) 0.0571(15) Uani 1 1 d . . .
O8 O 0.1377(11) 0.0170(4) 0.0641(6) 0.150(4) Uani 1 1 d D . .
H8 H 0.1070 -0.0070 0.0381 0.225 Uiso 1 1 calc RD . .
O9 O 0.2004(11) 0.0934(3) -0.0131(4) 0.127(3) Uani 1 1 d . . .
H9 H 0.1377 0.0740 -0.0121 0.190 Uiso 1 1 calc R . .
S2 S 0.5943(2) 0.31191(10) 0.73984(12) 0.0691(7) Uani 1 1 d . . .
S3 S -0.1883(3) 0.13458(12) 0.55836(13) 0.0791(8) Uani 1 1 d . . .
S4 S 0.6728(2) 0.26781(10) 0.53167(11) 0.0616(6) Uani 1 1 d . . .
O7 O 0.8704(11) 0.0920(4) 0.9199(5) 0.130(3) Uani 1 1 d D . .
H7B H 0.942(11) 0.071(6) 0.925(9) 0.195 Uiso 1 1 d D . .
H7A H 0.874(18) 0.1275(11) 0.923(9) 0.195 Uiso 1 1 d D . .

loop_
_atom_site_aniso_label
_atom_site_aniso_U_11
_atom_site_aniso_U_22
_atom_site_aniso_U_33
_atom_site_aniso_U_23
_atom_site_aniso_U_13
_atom_site_aniso_U_12
C1 0.102(9) 0.070(7) 0.078(7) -0.005(5) 0.029(7) 0.003(6)
C2 0.072(8) 0.094(9) 0.135(11) -0.020(8) 0.015(8) -0.001(7)
C3 0.096(9) 0.075(8) 0.083(8) -0.006(6) -0.004(7) 0.008(7)
C4 0.119(10) 0.059(7) 0.070(7) 0.004(5) 0.010(7) 0.002(7)
C5 0.088(7) 0.050(5) 0.048(5) -0.009(4) 0.002(5) 0.013(5)
C6 0.080(7) 0.050(5) 0.050(5) -0.002(4) 0.019(5) 0.002(5)
C7 0.083(7) 0.044(5) 0.042(4) 0.002(4) 0.019(5) 0.009(5)
C8 0.095(8) 0.062(6) 0.036(4) -0.005(4) 0.020(5) 0.011(5)
C9 0.110(9) 0.046(5) 0.056(6) -0.002(4) 0.030(6) 0.003(5)
C10 0.111(9) 0.047(5) 0.045(5) 0.003(4) 0.029(6) 0.008(5)
C11 0.118(10) 0.067(7) 0.082(8) 0.002(6) 0.053(8) 0.005(7)
C12 0.129(12) 0.072(8) 0.113(10) -0.011(7) 0.071(9) -0.006(8)
C13 0.097(9) 0.092(8) 0.095(9) -0.003(7) 0.042(7) 0.010(7)
C14 0.101(8) 0.071(7) 0.054(6) 0.001(5) 0.019(6) 0.013(6)
C15 0.103(7) 0.054(5) 0.033(4) 0.000(4) 0.024(4) 0.002(5)
C16 0.091(7) 0.059(6) 0.052(5) 0.008(4) 0.026(5) 0.007(5)
C17 0.123(9) 0.066(6) 0.036(5) -0.001(4) 0.030(5) 0.014(6)
C18 0.113(8) 0.064(6) 0.038(5) 0.004(4) 0.026(5) 0.003(6)
C19 0.151(10) 0.060(6) 0.040(5) 0.002(4) 0.026(6) 0.027(6)
C20 0.132(9) 0.056(6) 0.039(5) 0.004(4) 0.021(5) 0.018(6)
C21 0.133(10) 0.037(5) 0.048(5) -0.004(4) 0.036(6) 0.005(6)
C22 0.096(7) 0.038(5) 0.034(4) -0.003(3) 0.023(5) 0.005(5)
C23 0.093(7) 0.050(5) 0.030(4) 0.002(4) 0.013(4) 0.006(5)
C24 0.081(6) 0.050(5) 0.033(4) 0.004(4) 0.017(4) 0.004(4)
C25 0.083(7) 0.059(6) 0.046(5) 0.005(4) 0.017(5) 0.008(5)
C26 0.057(6) 0.078(6) 0.053(5) 0.016(5) 0.012(4) 0.007(5)
C27 0.091(8) 0.059(6) 0.041(5) 0.005(4) 0.021(5) 0.000(5)
C28 0.088(7) 0.049(5) 0.029(4) 0.004(3) 0.015(4) -0.003(5)
C29 0.070(6) 0.045(5) 0.037(4) -0.003(4) 0.021(4) -0.002(4)
C30 0.106(8) 0.041(5) 0.044(5) -0.010(4) 0.035(5) -0.007(5)
C31 0.096(8) 0.066(6) 0.044(5) 0.007(4) 0.042(5) 0.005(5)
C32 0.082(7) 0.068(6) 0.059(6) -0.001(5) 0.045(5) -0.006(5)
C33 0.073(6) 0.071(6) 0.046(5) -0.001(4) 0.021(4) -0.002(5)
C34 0.075(7) 0.070(6) 0.050(5) -0.017(5) 0.016(5) -0.008(6)
C35 0.049(5) 0.051(5) 0.047(5) 0.009(4) 0.011(4) -0.004(4)
C36 0.069(6) 0.082(6) 0.030(4) -0.020(4) 0.018(4) -0.012(5)
C37 0.056(5) 0.057(5) 0.039(4) 0.006(4) 0.015(4) -0.003(4)
C38 0.074(6) 0.052(5) 0.037(4) 0.002(4) 0.016(4) -0.012(4)
C39 0.075(6) 0.057(5) 0.035(4) -0.007(4) 0.013(4) -0.017(5)
C40 0.112(9) 0.086(8) 0.036(5) -0.017(5) 0.004(5) -0.026(7)
C41 0.086(7) 0.086(8) 0.055(6) -0.003(5) 0.010(5) -0.027(6)
C42 0.058(6) 0.093(8) 0.053(5) -0.024(5) 0.017(5) -0.008(6)
C43 0.057(6) 0.066(6) 0.040(4) -0.003(4) 0.016(4) -0.007(5)
C44 0.066(6) 0.064(6) 0.032(4) -0.012(4) 0.016(4) -0.016(5)
C45 0.058(6) 0.056(5) 0.044(5) 0.003(4) 0.011(4) 0.000(4)
C46 0.060(6) 0.061(5) 0.044(4) 0.009(4) 0.017(4) 0.002(4)
C47 0.043(4) 0.056(5) 0.033(4) 0.004(3) 0.002(3) -0.007(4)
C48 0.073(6) 0.080(7) 0.053(5) 0.002(5) 0.006(5) -0.021(5)
C49 0.044(5) 0.126(10) 0.071(6) 0.007(6) 0.013(5) -0.014(6)
C50 0.073(7) 0.077(7) 0.039(5) 0.004(4) 0.014(4) 0.000(6)
C51 0.060(6) 0.047(5) 0.044(5) 0.005(4) 0.011(4) -0.002(4)
C52 0.069(6) 0.066(6) 0.031(4) 0.004(4) 0.018(4) 0.001(5)
C53 0.059(5) 0.042(5) 0.045(5) 0.002(4) 0.017(4) -0.004(4)
C54 0.056(5) 0.055(5) 0.047(5) 0.004(4) 0.019(4) -0.001(4)
C55 0.057(6) 0.074(6) 0.048(5) -0.002(4) 0.020(4) 0.005(5)
C56 0.062(7) 0.100(8) 0.065(6) 0.001(6) 0.021(5) -0.001(6)
C57 0.061(6) 0.086(7) 0.073(7) 0.009(6) 0.018(5) -0.009(5)
C58 0.157(15) 0.27(2) 0.153(15) 0.072(15) 0.099(13) 0.094(16)
C59 0.211(16) 0.065(8) 0.165(14) -0.035(8) 0.103(13) -0.013(9)
Dy1 0.0696(3) 0.0620(3) 0.0371(2) -0.00345(19) 0.01746(18) -0.0058(2)
F1 0.079(4) 0.096(4) 0.080(4) -0.026(3) 0.025(3) 0.009(3)
F2 0.079(4) 0.079(4) 0.108(5) -0.010(3) 0.042(3) -0.007(3)
F3 0.075(4) 0.098(4) 0.082(4) 0.016(3) 0.005(3) 0.013(3)
F4 0.094(5) 0.079(4) 0.135(6) 0.003(4) 0.064(4) 0.008(4)
F5 0.084(4) 0.092(4) 0.068(3) -0.003(3) 0.041(3) 0.004(3)
F6 0.087(5) 0.216(9) 0.113(5) -0.113(6) 0.043(4) -0.038(5)
F7 0.086(4) 0.102(5) 0.066(3) 0.006(3) 0.000(3) -0.025(4)
F8 0.062(3) 0.105(4) 0.054(3) 0.011(3) 0.016(2) 0.016(3)
F9 0.082(4) 0.104(4) 0.038(3) -0.001(3) 0.016(2) 0.002(3)
N1 0.098(6) 0.060(5) 0.043(4) 0.003(3) 0.016(4) 0.000(4)
N2 0.108(7) 0.056(5) 0.035(4) 0.006(3) 0.024(4) 0.001(5)
N3 0.057(4) 0.049(4) 0.034(3) 0.007(3) 0.014(3) 0.000(3)
N4 0.076(5) 0.051(4) 0.044(4) -0.010(3) 0.028(4) -0.012(4)
O1 0.059(4) 0.065(4) 0.043(3) -0.012(3) 0.011(3) 0.000(3)
O2 0.073(4) 0.050(3) 0.041(3) -0.012(2) 0.015(3) -0.001(3)
O3 0.060(4) 0.055(3) 0.043(3) -0.008(3) 0.015(3) -0.004(3)
O4 0.069(4) 0.067(4) 0.047(3) -0.011(3) 0.028(3) -0.010(3)
O5 0.064(4) 0.065(4) 0.032(3) -0.005(2) 0.017(3) -0.003(3)
O6 0.060(4) 0.077(4) 0.037(3) 0.005(3) 0.017(3) 0.001(3)
O8 0.191(11) 0.148(10) 0.134(9) 0.031(7) 0.087(8) 0.042(8)
O9 0.219(11) 0.100(6) 0.087(5) -0.027(5) 0.094(6) -0.058(6)
S2 0.0722(16) 0.0729(16) 0.0611(14) -0.0050(12) 0.0118(12) -0.0066(13)
S3 0.0715(17) 0.097(2) 0.0741(17) -0.0107(15) 0.0284(14) -0.0062(15)
S4 0.0625(15) 0.0750(15) 0.0480(12) 0.0003(11) 0.0131(11) -0.0053(12)
O7 0.143(9) 0.138(8) 0.101(6) 0.021(7) 0.011(6) 0.037(7)

loop_
_atom_type_symbol
_atom_type_description
_atom_type_scat_dispersion_real
_atom_type_scat_dispersion_imag
_atom_type_scat_source
C C 0.0033 0.0016 'International Tables Vol C Tables 4.2.6.8 and 6.1.1.4'
H H 0.0000 0.0000 'International Tables Vol C Tables 4.2.6.8 and 6.1.1.4'
N N 0.0061 0.0033 'International Tables Vol C Tables 4.2.6.8 and 6.1.1.4'
O O 0.0106 0.0060 'International Tables Vol C Tables 4.2.6.8 and 6.1.1.4'
F F 0.0171 0.0103 'International Tables Vol C Tables 4.2.6.8 and 6.1.1.4'
S S 0.1246 0.1234 'International Tables Vol C Tables 4.2.6.8 and 6.1.1.4'
Dy Dy -0.1892 4.4098 'International Tables Vol C Tables 4.2.6.8 and 6.1.1.4'

loop_
_geom_angle_atom_site_label_1
_geom_angle_atom_site_label_2
_geom_angle_atom_site_label_3
_geom_angle
_geom_angle_site_symmetry_1
_geom_angle_site_symmetry_3
_geom_angle_publ_flag
C2 C1 C6 120.7(11) . . ?
C2 C1 H1 119.6 . . ?
C6 C1 H1 119.6 . . ?
C1 C2 C3 119.2(12) . . ?
C1 C2 H2 120.4 . . ?
C3 C2 H2 120.4 . . ?
C4 C3 C2 120.9(11) . . ?
C4 C3 H3 119.6 . . ?
C2 C3 H3 119.6 . . ?
C3 C4 C5 123.0(11) . . ?
C3 C4 H4 118.5 . . ?
C5 C4 H4 118.5 . . ?
C10 C5 C4 121.5(10) . . ?
C10 C5 C6 119.0(9) . . ?
C4 C5 C6 119.5(10) . . ?
C7 C6 C5 120.6(9) . . ?
C7 C6 C1 122.9(9) . . ?
C5 C6 C1 116.5(9) . . ?
C6 C7 C8 119.2(8) . . ?
C6 C7 C15 120.8(8) . . ?
C8 C7 C15 119.9(8) . . ?
C7 C8 C14 124.0(8) . . ?
C7 C8 C9 120.6(9) . . ?
C14 C8 C9 115.4(9) . . ?
C11 C9 C10 120.4(10) . . ?
C11 C9 C8 121.6(11) . . ?
C10 C9 C8 118.1(9) . . ?
C5 C10 C9 122.3(9) . . ?
C5 C10 H10 118.9 . . ?
C9 C10 H10 118.9 . . ?
C12 C11 C9 120.8(11) . . ?
C12 C11 H11 119.6 . . ?
C9 C11 H11 119.6 . . ?
C11 C12 C13 121.5(12) . . ?
C11 C12 H12 119.2 . . ?
C13 C12 H12 119.2 . . ?
C14 C13 C12 117.7(12) . . ?
C14 C13 H13 121.1 . . ?
C12 C13 H13 121.1 . . ?
C13 C14 C8 123.0(10) . . ?
C13 C14 H14 118.5 . . ?
C8 C14 H14 118.5 . . ?
C20 C15 C16 117.7(8) . . ?
C20 C15 C7 120.1(7) . . ?
C16 C15 C7 122.1(8) . . ?
C17 C16 C15 120.9(9) . . ?
C17 C16 H16 119.5 . . ?
C15 C16 H16 119.5 . . ?
C18 C17 C16 120.1(8) . . ?
C18 C17 H17 119.9 . . ?
C16 C17 H17 119.9 . . ?
C17 C18 C19 119.7(8) . . ?
C17 C18 C21 123.0(8) . . ?
C19 C18 C21 117.2(9) . . ?
C20 C19 C18 120.5(9) . . ?
C20 C19 H19 119.8 . . ?
C18 C19 H19 119.8 . . ?
C19 C20 C15 120.9(8) . . ?
C19 C20 H20 119.6 . . ?
C15 C20 H20 119.6 . . ?
N2 C21 N1 112.8(8) . . ?
N2 C21 C18 123.2(9) . . ?
N1 C21 C18 123.8(11) . . ?
C23 C22 N2 111.6(8) . . ?
C23 C22 C30 122.2(7) . . ?
N2 C22 C30 126.1(9) . . ?
C22 C23 N1 106.8(7) . . ?
C22 C23 C24 124.1(8) . . ?
N1 C23 C24 129.1(9) . . ?
C25 C24 C28 119.1(7) . . ?
C25 C24 C23 126.6(8) . . ?
C28 C24 C23 114.3(8) . . ?
C26 C25 C24 118.9(8) . . ?
C26 C25 H25 120.6 . . ?
C24 C25 H25 120.6 . . ?
C25 C26 C27 118.7(9) . . ?
C25 C26 H26 120.6 . . ?
C27 C26 H26 120.6 . . ?
N3 C27 C26 125.2(8) . . ?
N3 C27 H27 117.4 . . ?
C26 C27 H27 117.4 . . ?
N3 C28 C24 120.3(8) . . ?
N3 C28 C29 118.0(7) . . ?
C24 C28 C29 121.6(7) . . ?
N4 C29 C30 121.8(8) . . ?
N4 C29 C28 117.7(7) . . ?
C30 C29 C28 120.5(8) . . ?
C31 C30 C29 117.0(9) . . ?
C31 C30 C22 125.9(8) . . ?
C29 C30 C22 117.2(9) . . ?
C32 C31 C30 120.8(8) . . ?
C32 C31 H31 119.6 . . ?
C30 C31 H31 119.6 . . ?
C31 C32 C33 118.9(9) . . ?
C31 C32 H32 120.5 . . ?
C33 C32 H32 120.5 . . ?
N4 C33 C32 123.2(9) . . ?
N4 C33 H33 118.4 . . ?
C32 C33 H33 118.4 . . ?
F3 C34 F1 108.5(8) . . ?
F3 C34 F2 106.7(8) . . ?
F1 C34 F2 106.0(7) . . ?
F3 C34 C35 112.4(7) . . ?
F1 C34 C35 112.9(7) . . ?
F2 C34 C35 109.9(8) . . ?
O1 C35 C36 129.0(8) . . ?
O1 C35 C34 111.1(7) . . ?
C36 C35 C34 119.8(8) . . ?
C35 C36 C37 122.8(8) . . ?
C35 C36 H36 118.6 . . ?
C37 C36 H36 118.6 . . ?
O2 C37 C36 123.3(8) . . ?
O2 C37 C38 113.4(7) . . ?
C36 C37 C38 123.3(8) . . ?
C39 C38 C37 126.6(8) . . ?
C39 C38 S2 114.0(6) . . ?
C37 C38 S2 119.4(6) . . ?
C40 C39 C38 106.4(8) . . ?
C40 C39 H39 126.8 . . ?
C38 C39 H39 126.8 . . ?
C41 C40 C39 114.7(9) . . ?
C41 C40 H40 122.7 . . ?
C39 C40 H40 122.7 . . ?
C40 C41 S2 113.4(8) . . ?
C40 C41 H41 123.3 . . ?
S2 C41 H41 123.3 . . ?
F6 C42 F5 106.3(8) . . ?
F6 C42 F4 110.3(10) . . ?
F5 C42 F4 105.5(8) . . ?
F6 C42 C43 113.9(8) . . ?
F5 C42 C43 110.5(8) . . ?
F4 C42 C43 109.9(8) . . ?
O3 C43 C44 128.2(7) . . ?
O3 C43 C42 113.2(7) . . ?
C44 C43 C42 118.6(7) . . ?
C43 C44 C45 123.5(7) . . ?
C43 C44 H44 118.2 . . ?
C45 C44 H44 118.2 . . ?
O4 C45 C44 122.1(8) . . ?
O4 C45 C46 115.3(7) . . ?
C44 C45 C46 122.5(8) . . ?
C45 C46 C47 127.7(7) . . ?
C45 C46 S3 119.9(6) . . ?
C47 C46 S3 112.3(6) . . ?
C48 C47 C46 106.1(7) . . ?
C48 C47 H47 126.9 . . ?
C46 C47 H47 126.9 . . ?
C49 C48 C47 115.4(8) . . ?
C49 C48 H48 122.3 . . ?
C47 C48 H48 122.3 . . ?
C48 C49 S3 113.7(7) . . ?
C48 C49 H49 123.2 . . ?
S3 C49 H49 123.2 . . ?
F8 C50 F7 107.6(8) . . ?
F8 C50 F9 106.5(7) . . ?
F7 C50 F9 107.2(8) . . ?
F8 C50 C51 112.2(8) . . ?
F7 C50 C51 110.5(7) . . ?
F9 C50 C51 112.6(8) . . ?
O6 C51 C52 128.4(7) . . ?
O6 C51 C50 111.4(7) . . ?
C52 C51 C50 120.2(7) . . ?
C51 C52 C53 123.2(7) . . ?
C51 C52 H52 118.4 . . ?
C53 C52 H52 118.4 . . ?
O5 C53 C52 123.3(7) . . ?
O5 C53 C54 117.1(7) . . ?
C52 C53 C54 119.6(7) . . ?
C55 C54 C53 130.0(8) . . ?
C55 C54 S4 110.5(6) . . ?
C53 C54 S4 119.4(6) . . ?
C56 C55 C54 112.5(8) . . ?
C56 C55 H55 123.8 . . ?
C54 C55 H55 123.8 . . ?
C57 C56 C55 112.5(9) . . ?
C57 C56 H56 123.7 . . ?
C55 C56 H56 123.7 . . ?
C56 C57 S4 112.7(8) . . ?
C56 C57 H57 123.7 . . ?
S4 C57 H57 123.7 . . ?
O8 C58 H58A 109.5 . . ?
O8 C58 H58B 109.5 . . ?
H58A C58 H58B 109.5 . . ?
O8 C58 H58C 109.5 . . ?
H58A C58 H58C 109.5 . . ?
H58B C58 H58C 109.5 . . ?
O9 C59 H59A 109.5 . . ?
O9 C59 H59B 109.5 . . ?
H59A C59 H59B 109.5 . . ?
O9 C59 H59C 109.5 . . ?
H59A C59 H59C 109.5 . . ?
H59B C59 H59C 109.5 . . ?
O2 Dy1 O6 114.3(2) . . ?
O2 Dy1 O1 72.3(2) . . ?
O6 Dy1 O1 79.28(19) . . ?
O2 Dy1 O4 148.43(19) . . ?
O6 Dy1 O4 73.4(2) . . ?
O1 Dy1 O4 79.8(2) . . ?
O2 Dy1 O3 136.85(19) . . ?
O6 Dy1 O3 84.69(19) . . ?
O1 Dy1 O3 150.85(19) . . ?
O4 Dy1 O3 72.34(18) . . ?
O2 Dy1 O5 73.28(18) . . ?
O6 Dy1 O5 73.36(18) . . ?
O1 Dy1 O5 121.0(2) . . ?
O4 Dy1 O5 135.80(17) . . ?
O3 Dy1 O5 76.33(18) . . ?
O2 Dy1 N4 87.9(2) . . ?
O6 Dy1 N4 140.6(2) . . ?
O1 Dy1 N4 77.3(2) . . ?
O4 Dy1 N4 71.6(2) . . ?
O3 Dy1 N4 101.23(19) . . ?
O5 Dy1 N4 146.0(2) . . ?
O2 Dy1 N3 68.79(19) . . ?
O6 Dy1 N3 153.03(19) . . ?
O1 Dy1 N3 124.82(19) . . ?
O4 Dy1 N3 119.0(2) . . ?
O3 Dy1 N3 77.66(19) . . ?
O5 Dy1 N3 82.69(19) . . ?
N4 Dy1 N3 64.0(2) . . ?
C21 N1 C23 104.8(8) . . ?
C21 N1 H1A 127.6 . . ?
C23 N1 H1A 127.6 . . ?
C21 N2 C22 104.0(8) . . ?
C27 N3 C28 117.6(7) . . ?
C27 N3 Dy1 122.0(5) . . ?
C28 N3 Dy1 118.9(6) . . ?
C33 N4 C29 118.1(7) . . ?
C33 N4 Dy1 121.9(6) . . ?
C29 N4 Dy1 119.9(5) . . ?
C35 O1 Dy1 131.7(5) . . ?
C37 O2 Dy1 137.6(5) . . ?
C43 O3 Dy1 129.7(5) . . ?
C45 O4 Dy1 135.2(5) . . ?
C53 O5 Dy1 132.2(5) . . ?
C51 O6 Dy1 129.5(5) . . ?
C58 O8 H8 109.5 . . ?
C59 O9 H9 109.5 . . ?
C38 S2 C41 91.5(5) . . ?
C49 S3 C46 92.4(5) . . ?
C57 S4 C54 91.8(4) . . ?
H7B O7 H7A 124(10) . . ?

loop_
_geom_bond_atom_site_label_1
_geom_bond_atom_site_label_2
_geom_bond_distance
_geom_bond_site_symmetry_2
_geom_bond_publ_flag
C1 C2 1.374(15) . ?
C1 C6 1.452(13) . ?
C1 H1 0.9500 . ?
C2 C3 1.428(17) . ?
C2 H2 0.9500 . ?
C3 C4 1.309(15) . ?
C3 H3 0.9500 . ?
C4 C5 1.389(14) . ?
C4 H4 0.9500 . ?
C5 C10 1.375(13) . ?
C5 C6 1.437(12) . ?
C6 C7 1.386(12) . ?
C7 C8 1.406(12) . ?
C7 C15 1.498(11) . ?
C8 C14 1.422(13) . ?
C8 C9 1.436(12) . ?
C9 C11 1.374(14) . ?
C9 C10 1.390(13) . ?
C10 H10 0.9500 . ?
C11 C12 1.339(16) . ?
C11 H11 0.9500 . ?
C12 C13 1.429(16) . ?
C12 H12 0.9500 . ?
C13 C14 1.373(14) . ?
C13 H13 0.9500 . ?
C14 H14 0.9500 . ?
C15 C20 1.396(12) . ?
C15 C16 1.408(11) . ?
C16 C17 1.378(11) . ?
C16 H16 0.9500 . ?
C17 C18 1.374(13) . ?
C17 H17 0.9500 . ?
C18 C19 1.388(12) . ?
C18 C21 1.483(12) . ?
C19 C20 1.370(11) . ?
C19 H19 0.9500 . ?
C20 H20 0.9500 . ?
C21 N2 1.320(12) . ?
C21 N1 1.384(11) . ?
C22 C23 1.343(12) . ?
C22 N2 1.378(9) . ?
C22 C30 1.426(13) . ?
C23 N1 1.385(10) . ?
C23 C24 1.446(11) . ?
C24 C25 1.385(12) . ?
C24 C28 1.440(11) . ?
C25 C26 1.366(11) . ?
C25 H25 0.9500 . ?
C26 C27 1.384(12) . ?
C26 H26 0.9500 . ?
C27 N3 1.317(11) . ?
C27 H27 0.9500 . ?
C28 N3 1.362(9) . ?
C28 C29 1.442(12) . ?
C29 N4 1.361(10) . ?
C29 C30 1.416(11) . ?
C30 C31 1.375(12) . ?
C31 C32 1.332(13) . ?
C31 H31 0.9500 . ?
C32 C33 1.405(11) . ?
C32 H32 0.9500 . ?
C33 N4 1.292(10) . ?
C33 H33 0.9500 . ?
C34 F3 1.313(10) . ?
C34 F1 1.321(9) . ?
C34 F2 1.340(11) . ?
C34 C35 1.549(12) . ?
C35 O1 1.301(9) . ?
C35 C36 1.326(11) . ?
C36 C37 1.397(11) . ?
C36 H36 0.9500 . ?
C37 O2 1.254(9) . ?
C37 C38 1.506(11) . ?
C38 C39 1.441(11) . ?
C38 S2 1.675(9) . ?
C39 C40 1.431(13) . ?
C39 H39 0.9500 . ?
C40 C41 1.341(14) . ?
C40 H40 0.9500 . ?
C41 S2 1.680(10) . ?
C41 H41 0.9500 . ?
C42 F6 1.296(10) . ?
C42 F5 1.312(11) . ?
C42 F4 1.328(11) . ?
C42 C43 1.544(12) . ?
C43 O3 1.248(9) . ?
C43 C44 1.378(11) . ?
C44 C45 1.391(11) . ?
C44 H44 0.9500 . ?
C45 O4 1.284(9) . ?
C45 C46 1.446(11) . ?
C46 C47 1.486(11) . ?
C46 S3 1.693(8) . ?
C47 C48 1.402(12) . ?
C47 H47 0.9500 . ?
C48 C49 1.371(13) . ?
C48 H48 0.9500 . ?
C49 S3 1.645(10) . ?
C49 H49 0.9500 . ?
C50 F8 1.301(10) . ?
C50 F7 1.330(10) . ?
C50 F9 1.354(9) . ?
C50 C51 1.528(11) . ?
C51 O6 1.275(9) . ?
C51 C52 1.365(11) . ?
C52 C53 1.420(11) . ?
C52 H52 0.9500 . ?
C53 O5 1.267(8) . ?
C53 C54 1.454(11) . ?
C54 C55 1.402(10) . ?
C54 S4 1.719(8) . ?
C55 C56 1.378(12) . ?
C55 H55 0.9500 . ?
C56 C57 1.379(13) . ?
C56 H56 0.9500 . ?
C57 S4 1.684(10) . ?
C57 H57 0.9500 . ?
C58 O8 1.399(15) . ?
C58 H58A 0.9800 . ?
C58 H58B 0.9800 . ?
C58 H58C 0.9800 . ?
C59 O9 1.420(13) . ?
C59 H59A 0.9800 . ?
C59 H59B 0.9800 . ?
C59 H59C 0.9800 . ?
Dy1 O2 2.302(5) . ?
Dy1 O6 2.319(5) . ?
Dy1 O1 2.321(5) . ?
Dy1 O4 2.328(6) . ?
Dy1 O3 2.335(5) . ?
Dy1 O5 2.337(5) . ?
Dy1 N4 2.555(6) . ?
Dy1 N3 2.571(6) . ?
N1 H1A 0.8800 . ?
O8 H8 0.8400 . ?
O9 H9 0.8400 . ?
O7 H7B 0.92(2) . ?
O7 H7A 0.92(2) . ?

loop_
_geom_torsion_atom_site_label_1
_geom_torsion_atom_site_label_2
_geom_torsion_atom_site_label_3
_geom_torsion_atom_site_label_4
_geom_torsion
_geom_torsion_site_symmetry_1
_geom_torsion_site_symmetry_2
_geom_torsion_site_symmetry_3
_geom_torsion_site_symmetry_4
_geom_torsion_publ_flag
C6 C1 C2 C3 -1.5(16) . . . . ?
C1 C2 C3 C4 -0.7(17) . . . . ?
C2 C3 C4 C5 0.3(17) . . . . ?
C3 C4 C5 C10 -175.5(10) . . . . ?
C3 C4 C5 C6 2.1(15) . . . . ?
C10 C5 C6 C7 -3.3(12) . . . . ?
C4 C5 C6 C7 179.0(8) . . . . ?
C10 C5 C6 C1 173.7(8) . . . . ?
C4 C5 C6 C1 -4.0(12) . . . . ?
C2 C1 C6 C7 -179.3(9) . . . . ?
C2 C1 C6 C5 3.7(13) . . . . ?
C5 C6 C7 C8 2.8(12) . . . . ?
C1 C6 C7 C8 -174.1(8) . . . . ?
C5 C6 C7 C15 -179.1(7) . . . . ?
C1 C6 C7 C15 4.0(13) . . . . ?
C6 C7 C8 C14 -179.8(8) . . . . ?
C15 C7 C8 C14 2.1(13) . . . . ?
C6 C7 C8 C9 2.1(12) . . . . ?
C15 C7 C8 C9 -176.1(8) . . . . ?
C7 C8 C9 C11 174.4(9) . . . . ?
C14 C8 C9 C11 -3.9(13) . . . . ?
C7 C8 C9 C10 -6.4(13) . . . . ?
C14 C8 C9 C10 175.4(8) . . . . ?
C4 C5 C10 C9 176.5(9) . . . . ?
C6 C5 C10 C9 -1.1(13) . . . . ?
C11 C9 C10 C5 -174.9(9) . . . . ?
C8 C9 C10 C5 5.9(13) . . . . ?
C10 C9 C11 C12 -176.7(10) . . . . ?
C8 C9 C11 C12 2.5(15) . . . . ?
C9 C11 C12 C13 0.1(17) . . . . ?
C11 C12 C13 C14 -1.2(17) . . . . ?
C12 C13 C14 C8 -0.5(16) . . . . ?
C7 C8 C14 C13 -175.4(9) . . . . ?
C9 C8 C14 C13 2.8(14) . . . . ?
C6 C7 C15 C20 -121.1(10) . . . . ?
C8 C7 C15 C20 57.0(12) . . . . ?
C6 C7 C15 C16 63.4(12) . . . . ?
C8 C7 C15 C16 -118.5(10) . . . . ?
C20 C15 C16 C17 1.3(15) . . . . ?
C7 C15 C16 C17 176.9(9) . . . . ?
C15 C16 C17 C18 -2.5(16) . . . . ?
C16 C17 C18 C19 4.3(16) . . . . ?
C16 C17 C18 C21 -172.0(10) . . . . ?
C17 C18 C19 C20 -5.2(17) . . . . ?
C21 C18 C19 C20 171.3(10) . . . . ?
C18 C19 C20 C15 4.1(17) . . . . ?
C16 C15 C20 C19 -2.2(15) . . . . ?
C7 C15 C20 C19 -177.9(10) . . . . ?
C17 C18 C21 N2 125.9(11) . . . . ?
C19 C18 C21 N2 -50.4(14) . . . . ?
C17 C18 C21 N1 -49.2(15) . . . . ?
C19 C18 C21 N1 134.4(10) . . . . ?
N2 C22 C23 N1 1.1(10) . . . . ?
C30 C22 C23 N1 -176.2(7) . . . . ?
N2 C22 C23 C24 -179.0(7) . . . . ?
C30 C22 C23 C24 3.7(13) . . . . ?
C22 C23 C24 C25 177.0(8) . . . . ?
N1 C23 C24 C25 -3.2(15) . . . . ?
C22 C23 C24 C28 -2.3(12) . . . . ?
N1 C23 C24 C28 177.5(8) . . . . ?
C28 C24 C25 C26 -0.4(13) . . . . ?
C23 C24 C25 C26 -179.7(8) . . . . ?
C24 C25 C26 C27 -2.6(13) . . . . ?
C25 C26 C27 N3 2.8(14) . . . . ?
C25 C24 C28 N3 3.5(12) . . . . ?
C23 C24 C28 N3 -177.1(7) . . . . ?
C25 C24 C28 C29 -178.1(8) . . . . ?
C23 C24 C28 C29 1.3(11) . . . . ?
N3 C28 C29 N4 -2.7(11) . . . . ?
C24 C28 C29 N4 178.9(7) . . . . ?
N3 C28 C29 C30 176.8(7) . . . . ?
C24 C28 C29 C30 -1.6(12) . . . . ?
N4 C29 C30 C31 3.2(11) . . . . ?
C28 C29 C30 C31 -176.3(7) . . . . ?
N4 C29 C30 C22 -177.9(7) . . . . ?
C28 C29 C30 C22 2.7(11) . . . . ?
C23 C22 C30 C31 175.2(8) . . . . ?
N2 C22 C30 C31 -1.8(13) . . . . ?
C23 C22 C30 C29 -3.7(12) . . . . ?
N2 C22 C30 C29 179.4(7) . . . . ?
C29 C30 C31 C32 -0.1(13) . . . . ?
C22 C30 C31 C32 -179.0(8) . . . . ?
C30 C31 C32 C33 -2.0(14) . . . . ?
C31 C32 C33 N4 1.4(14) . . . . ?
F3 C34 C35 O1 -62.8(10) . . . . ?
F1 C34 C35 O1 174.0(7) . . . . ?
F2 C34 C35 O1 55.8(9) . . . . ?
F3 C34 C35 C36 113.1(9) . . . . ?
F1 C34 C35 C36 -10.1(12) . . . . ?
F2 C34 C35 C36 -128.2(8) . . . . ?
O1 C35 C36 C37 -1.9(14) . . . . ?
C34 C35 C36 C37 -177.1(8) . . . . ?
C35 C36 C37 O2 2.2(13) . . . . ?
C35 C36 C37 C38 -180.0(8) . . . . ?
O2 C37 C38 C39 171.3(7) . . . . ?
C36 C37 C38 C39 -6.7(12) . . . . ?
O2 C37 C38 S2 -7.8(9) . . . . ?
C36 C37 C38 S2 174.2(6) . . . . ?
C37 C38 C39 C40 -177.9(7) . . . . ?
S2 C38 C39 C40 1.2(9) . . . . ?
C38 C39 C40 C41 -1.2(11) . . . . ?
C39 C40 C41 S2 0.7(12) . . . . ?
F6 C42 C43 O3 -166.3(9) . . . . ?
F5 C42 C43 O3 -46.8(11) . . . . ?
F4 C42 C43 O3 69.3(10) . . . . ?
F6 C42 C43 C44 15.0(14) . . . . ?
F5 C42 C43 C44 134.5(8) . . . . ?
F4 C42 C43 C44 -109.4(9) . . . . ?
O3 C43 C44 C45 -0.9(14) . . . . ?
C42 C43 C44 C45 177.5(8) . . . . ?
C43 C44 C45 O4 8.3(13) . . . . ?
C43 C44 C45 C46 -168.6(8) . . . . ?
O4 C45 C46 C47 -171.1(7) . . . . ?
C44 C45 C46 C47 6.1(13) . . . . ?
O4 C45 C46 S3 4.2(10) . . . . ?
C44 C45 C46 S3 -178.6(6) . . . . ?
C45 C46 C47 C48 178.7(8) . . . . ?
S3 C46 C47 C48 3.0(8) . . . . ?
C46 C47 C48 C49 -1.9(11) . . . . ?
C47 C48 C49 S3 -0.1(12) . . . . ?
F8 C50 C51 O6 59.7(10) . . . . ?
F7 C50 C51 O6 -60.3(10) . . . . ?
F9 C50 C51 O6 179.9(8) . . . . ?
F8 C50 C51 C52 -119.6(9) . . . . ?
F7 C50 C51 C52 120.4(9) . . . . ?
F9 C50 C51 C52 0.6(12) . . . . ?
O6 C51 C52 C53 -3.9(14) . . . . ?
C50 C51 C52 C53 175.2(8) . . . . ?
C51 C52 C53 O5 3.0(13) . . . . ?
C51 C52 C53 C54 -175.2(8) . . . . ?
O5 C53 C54 C55 166.0(8) . . . . ?
C52 C53 C54 C55 -15.6(14) . . . . ?
O5 C53 C54 S4 -11.8(10) . . . . ?
C52 C53 C54 S4 166.6(6) . . . . ?
C53 C54 C55 C56 -175.9(9) . . . . ?
S4 C54 C55 C56 2.1(10) . . . . ?
C54 C55 C56 C57 -1.6(13) . . . . ?
C55 C56 C57 S4 0.4(12) . . . . ?
N2 C21 N1 C23 -0.2(10) . . . . ?
C18 C21 N1 C23 175.4(8) . . . . ?
C22 C23 N1 C21 -0.6(9) . . . . ?
C24 C23 N1 C21 179.6(8) . . . . ?
N1 C21 N2 C22 0.9(10) . . . . ?
C18 C21 N2 C22 -174.8(8) . . . . ?
C23 C22 N2 C21 -1.2(10) . . . . ?
C30 C22 N2 C21 176.0(8) . . . . ?
C26 C27 N3 C28 0.3(13) . . . . ?
C26 C27 N3 Dy1 166.4(7) . . . . ?
C24 C28 N3 C27 -3.5(11) . . . . ?
C29 C28 N3 C27 178.1(7) . . . . ?
C24 C28 N3 Dy1 -170.0(6) . . . . ?
C29 C28 N3 Dy1 11.6(9) . . . . ?
O2 Dy1 N3 C27 -78.2(6) . . . . ?
O6 Dy1 N3 C27 23.9(9) . . . . ?
O1 Dy1 N3 C27 -126.3(6) . . . . ?
O4 Dy1 N3 C27 135.7(6) . . . . ?
O3 Dy1 N3 C27 74.2(6) . . . . ?
O5 Dy1 N3 C27 -3.3(6) . . . . ?
N4 Dy1 N3 C27 -176.6(7) . . . . ?
O2 Dy1 N3 C28 87.7(6) . . . . ?
O6 Dy1 N3 C28 -170.2(5) . . . . ?
O1 Dy1 N3 C28 39.6(6) . . . . ?
O4 Dy1 N3 C28 -58.4(6) . . . . ?
O3 Dy1 N3 C28 -119.9(6) . . . . ?
O5 Dy1 N3 C28 162.6(6) . . . . ?
N4 Dy1 N3 C28 -10.7(5) . . . . ?
C32 C33 N4 C29 1.5(12) . . . . ?
C32 C33 N4 Dy1 -175.1(6) . . . . ?
C30 C29 N4 C33 -3.8(11) . . . . ?
C28 C29 N4 C33 175.6(7) . . . . ?
C30 C29 N4 Dy1 172.9(5) . . . . ?
C28 C29 N4 Dy1 -7.7(9) . . . . ?
O2 Dy1 N4 C33 118.6(6) . . . . ?
O6 Dy1 N4 C33 -8.5(8) . . . . ?
O1 Dy1 N4 C33 46.3(6) . . . . ?
O4 Dy1 N4 C33 -37.0(6) . . . . ?
O3 Dy1 N4 C33 -103.9(6) . . . . ?
O5 Dy1 N4 C33 173.9(6) . . . . ?
N3 Dy1 N4 C33 -174.0(7) . . . . ?
O2 Dy1 N4 C29 -58.0(6) . . . . ?
O6 Dy1 N4 C29 174.9(5) . . . . ?
O1 Dy1 N4 C29 -130.3(6) . . . . ?
O4 Dy1 N4 C29 146.4(6) . . . . ?
O3 Dy1 N4 C29 79.5(6) . . . . ?
O5 Dy1 N4 C29 -2.6(7) . . . . ?
N3 Dy1 N4 C29 9.4(5) . . . . ?
C36 C35 O1 Dy1 14.8(13) . . . . ?
C34 C35 O1 Dy1 -169.7(5) . . . . ?
O2 Dy1 O1 C35 -17.2(6) . . . . ?
O6 Dy1 O1 C35 -137.2(7) . . . . ?
O4 Dy1 O1 C35 148.0(7) . . . . ?
O3 Dy1 O1 C35 165.0(6) . . . . ?
O5 Dy1 O1 C35 -74.2(7) . . . . ?
N4 Dy1 O1 C35 74.7(7) . . . . ?
N3 Dy1 O1 C35 29.6(8) . . . . ?
C36 C37 O2 Dy1 -17.2(13) . . . . ?
C38 C37 O2 Dy1 164.8(5) . . . . ?
O6 Dy1 O2 C37 88.8(8) . . . . ?
O1 Dy1 O2 C37 19.8(7) . . . . ?
O4 Dy1 O2 C37 -9.0(10) . . . . ?
O3 Dy1 O2 C37 -161.8(7) . . . . ?
O5 Dy1 O2 C37 151.2(8) . . . . ?
N4 Dy1 O2 C37 -57.5(8) . . . . ?
N3 Dy1 O2 C37 -120.3(8) . . . . ?
C44 C43 O3 Dy1 -27.2(12) . . . . ?
C42 C43 O3 Dy1 154.2(6) . . . . ?
O2 Dy1 O3 C43 -163.8(6) . . . . ?
O6 Dy1 O3 C43 -43.5(6) . . . . ?
O1 Dy1 O3 C43 13.2(8) . . . . ?
O4 Dy1 O3 C43 30.8(6) . . . . ?
O5 Dy1 O3 C43 -117.6(7) . . . . ?
N4 Dy1 O3 C43 97.2(7) . . . . ?
N3 Dy1 O3 C43 157.1(7) . . . . ?
C44 C45 O4 Dy1 13.9(12) . . . . ?
C46 C45 O4 Dy1 -168.9(5) . . . . ?
O2 Dy1 O4 C45 173.4(6) . . . . ?
O6 Dy1 O4 C45 63.9(7) . . . . ?
O1 Dy1 O4 C45 145.6(8) . . . . ?
O3 Dy1 O4 C45 -25.8(7) . . . . ?
O5 Dy1 O4 C45 21.2(9) . . . . ?
N4 Dy1 O4 C45 -134.5(8) . . . . ?
N3 Dy1 O4 C45 -90.1(8) . . . . ?
C52 C53 O5 Dy1 24.0(11) . . . . ?
C54 C53 O5 Dy1 -157.7(5) . . . . ?
O2 Dy1 O5 C53 -154.5(7) . . . . ?
O6 Dy1 O5 C53 -32.0(7) . . . . ?
O1 Dy1 O5 C53 -98.0(7) . . . . ?
O4 Dy1 O5 C53 10.8(8) . . . . ?
O3 Dy1 O5 C53 56.5(7) . . . . ?
N4 Dy1 O5 C53 146.4(6) . . . . ?
N3 Dy1 O5 C53 135.5(7) . . . . ?
C52 C51 O6 Dy1 -21.6(13) . . . . ?
C50 C51 O6 Dy1 159.2(6) . . . . ?
O2 Dy1 O6 C51 91.9(7) . . . . ?
O1 Dy1 O6 C51 156.8(7) . . . . ?
O4 Dy1 O6 C51 -120.8(7) . . . . ?
O3 Dy1 O6 C51 -47.7(7) . . . . ?
O5 Dy1 O6 C51 29.6(7) . . . . ?
N4 Dy1 O6 C51 -148.9(6) . . . . ?
N3 Dy1 O6 C51 1.3(10) . . . . ?
C39 C38 S2 C41 -0.7(7) . . . . ?
C37 C38 S2 C41 178.4(7) . . . . ?
C40 C41 S2 C38 0.0(8) . . . . ?
C48 C49 S3 C46 1.7(8) . . . . ?
C45 C46 S3 C49 -178.8(7) . . . . ?
C47 C46 S3 C49 -2.8(7) . . . . ?
C56 C57 S4 C54 0.7(9) . . . . ?
C55 C54 S4 C57 -1.6(7) . . . . ?
C53 C54 S4 C57 176.7(7) . . . . ?
